data_1542118
loop_
_publ_author_name
'Garcia-Fernandez, H.'
'Rerat, C.'

_publ_section_title
;
 Heterocycles mineraux. Determination de la structure moleculaire de la
 cyclopentathiotriimine S5 N3 H3, par radiocristallographie.
;
_journal_name_full
;
Comptes Rendus Hebdomadaires des Seances de l'Academie des Sciences, Serie C, 
Sciences Chimiques (1966-)
;
_journal_page_first 1866
_journal_page_last 1868
_journal_volume 262
_journal_year 1966
_chemical_formula_sum 'H3 N3 S5'
_chemical_name_systematic 'S5 (N H)3'
_space_group_IT_number 62
_symmetry_space_group_name_Hall '-P 2ac 2n'
_symmetry_space_group_name_H-M 'P n m a'
_cell_angle_alpha 90
_cell_angle_beta 90
_cell_angle_gamma 90
_cell_formula_units_Z 4
_cell_length_a 7.86
_cell_length_b 12.5
_cell_length_c 7.05
_cell_volume 692.663
_citation_journal_id_ASTM CHDCAQ
_cod_data_source_file Garcia-Fernandez_CHDCAQ_1966_702.cif
_cod_data_source_block H3N3S5
_cod_original_cell_volume 692.6625
_cod_database_code 1542118

loop_
_symmetry_equiv_pos_as_xyz
x,y,z
-x+1/2,-y,z+1/2
x+1/2,-y+1/2,-z+1/2
-x,y+1/2,-z
-x,-y,-z
x-1/2,y,-z-1/2
-x-1/2,y-1/2,z-1/2
x,-y-1/2,z

loop_
_atom_site_label
_atom_site_type_symbol
_atom_site_fract_x
_atom_site_fract_y
_atom_site_fract_z
_atom_site_occupancy
_atom_site_U_iso_or_equiv
N2 N-3 0.23 0.079 0.495 1 0.0
S2 S+1 0.032 0.131 0.669 1 0.0
S1 S+2 0.144 0.127 0.25 1 0.0
S3 S 0.134 0.25 0.809 1 0.0
N1 N-3 0.32 0.25 0.182 1 0.0
